data_1508718
loop_
_publ_author_name
'Asai, Teigo'
'Morita, Shuntaro'
'Shirata, Naoki'
'Taniguchi, Tohru'
'Monde, Kenji'
'Sakurai, Hiroaki'
'Ozeki, Tomoji'
'Oshima, Yoshiteru'

_publ_section_title
;
 Structural diversity of new C13-polyketides produced by Chaetomium
 mollipilium cultivated in the presence of a NAD(+)-dependent histone
 deacetylase inhibitor.
;
_journal_issue 21
_journal_name_full 'Organic letters'
_journal_page_first 5456
_journal_page_last 5459
_journal_paper_doi 10.1021/ol302539s
_journal_volume 14
_journal_year 2012
_chemical_absolute_configuration ad
_chemical_formula_moiety '(C19 H22 N4 O7),(C4 H8 O2)'
_chemical_formula_sum 'C23 H30 N4 O9'
_chemical_formula_weight 506.51
_chemical_name_systematic
;
 ?
;
_space_group_IT_number 19
_symmetry_cell_setting orthorhombic
_symmetry_space_group_name_Hall 'P 2ac 2ab'
_symmetry_space_group_name_H-M 'P 21 21 21'
_atom_sites_solution_hydrogens geom
_atom_sites_solution_primary direct
_atom_sites_solution_secondary difmap
_audit_creation_method SHELXL-97
_cell_angle_alpha 90.00
_cell_angle_beta 90.00
_cell_angle_gamma 90.00
_cell_formula_units_Z 4
_cell_length_a 6.9403(2)
_cell_length_b 14.8310(3)
_cell_length_c 24.1141(6)
_cell_measurement_temperature 223(2)
_cell_measurement_theta_max 68.22
_cell_measurement_theta_min 3.50
_cell_volume 2482.10(11)
_computing_cell_refinement 'PROCESS-AUTO (Rigaku, 1998)'
_computing_data_collection 'PROCESS-AUTO (Rigaku, 1998)'
_computing_data_reduction 'PROCESS-AUTO (Rigaku, 1998)'
_computing_molecular_graphics ORTEP-3(Burnett&Johnson,1996)
_computing_publication_material 'SHELXL-97 (Sheldrick, 1997)'
_computing_structure_refinement 'SHELXL-97 (Sheldrick, 2008)'
_computing_structure_solution 'Superflip (Palatinus&Chapuis, 2007)'
_diffrn_ambient_temperature 223(2)
_diffrn_measured_fraction_theta_full 0.999
_diffrn_measured_fraction_theta_max 0.999
_diffrn_measurement_device_type 'Rigaku R-AXIS RAPID II IP Area Detector System'
_diffrn_measurement_method 'oscillation method,\w scans'
_diffrn_radiation_monochromator 'confocal multilayer mirrors'
_diffrn_radiation_source 'rotating anode X-ray tube'
_diffrn_radiation_type CuK\a
_diffrn_radiation_wavelength 1.54186
_diffrn_reflns_av_R_equivalents 0.0407
_diffrn_reflns_av_sigmaI/netI 0.0220
_diffrn_reflns_limit_h_max 8
_diffrn_reflns_limit_h_min -8
_diffrn_reflns_limit_k_max 17
_diffrn_reflns_limit_k_min -17
_diffrn_reflns_limit_l_max 28
_diffrn_reflns_limit_l_min -29
_diffrn_reflns_number 29235
_diffrn_reflns_theta_full 68.22
_diffrn_reflns_theta_max 68.22
_diffrn_reflns_theta_min 3.50
_exptl_absorpt_coefficient_mu 0.889
_exptl_absorpt_correction_T_max 0.9086
_exptl_absorpt_correction_T_min 0.8150
_exptl_absorpt_correction_type multi-scan
_exptl_absorpt_process_details 'Absorption was corrected by ABSCOR'
_exptl_crystal_colour orange
_exptl_crystal_density_diffrn 1.355
_exptl_crystal_density_method 'not measured'
_exptl_crystal_description needle
_exptl_crystal_F_000 1072
_exptl_crystal_size_max 0.24
_exptl_crystal_size_mid 0.19
_exptl_crystal_size_min 0.11
_refine_diff_density_max 0.390
_refine_diff_density_min -0.311
_refine_diff_density_rms 0.081
_refine_ls_abs_structure_details 'Flack H D (1983), Acta Cryst. A39, 876-881'
_refine_ls_abs_structure_Flack 0.0(2)
_refine_ls_extinction_method none
_refine_ls_goodness_of_fit_ref 1.171
_refine_ls_hydrogen_treatment constr
_refine_ls_matrix_type full
_refine_ls_number_parameters 327
_refine_ls_number_reflns 4523
_refine_ls_number_restraints 0
_refine_ls_restrained_S_all 1.171
_refine_ls_R_factor_all 0.0518
_refine_ls_R_factor_gt 0.0502
_refine_ls_shift/su_max 0.000
_refine_ls_shift/su_mean 0.000
_refine_ls_structure_factor_coef Fsqd
_refine_ls_weighting_details 'calc w=1/[\s^2^(Fo^2^)+(0.0968P)^2^+0.4016P] where P=(Fo^2^+2Fc^2^)/3'
_refine_ls_weighting_scheme calc
_refine_ls_wR_factor_gt 0.1521
_refine_ls_wR_factor_ref 0.1541
_reflns_number_gt 4241
_reflns_number_total 4523
_reflns_threshold_expression >2\s(I)
_cod_data_source_file ol302539s_si_001.cif
_cod_data_source_block shelxl
_cod_original_sg_symbol_H-M P212121
_cod_database_code 1508718

loop_
_symmetry_equiv_pos_as_xyz
'x, y, z'
'-x+1/2, -y, z+1/2'
'x+1/2, -y+1/2, -z'
'-x, y+1/2, -z+1/2'

loop_
_atom_site_label
_atom_site_type_symbol
_atom_site_fract_x
_atom_site_fract_y
_atom_site_fract_z
_atom_site_U_iso_or_equiv
_atom_site_adp_type
_atom_site_occupancy
_atom_site_symmetry_multiplicity
_atom_site_calc_flag
_atom_site_refinement_flags
C1' C 0.5023(3) 0.46687(15) 0.53907(9) 0.0363(5) Uani 1 1 d .
C1 C 0.4289(6) -0.0712(2) 0.28707(13) 0.0749(10) Uani 1 1 d .
H1A H 0.3091 -0.0382 0.2830 0.112 Uiso 1 1 calc R
H1B H 0.4318 -0.1207 0.2608 0.112 Uiso 1 1 calc R
H1C H 0.5366 -0.0311 0.2800 0.112 Uiso 1 1 calc R
C2 C 0.4432(5) -0.10785(19) 0.34532(13) 0.0630(8) Uani 1 1 d .
H2A H 0.5617 -0.1435 0.3482 0.076 Uiso 1 1 calc R
H2B H 0.3347 -0.1489 0.3515 0.076 Uiso 1 1 calc R
C2' C 0.4657(3) 0.52069(15) 0.58708(9) 0.0386(5) Uani 1 1 d .
C3 C 0.4438(4) -0.03816(16) 0.39112(11) 0.0487(6) Uani 1 1 d .
H3 H 0.4315 -0.0599 0.4276 0.058 Uiso 1 1 calc R
C3' C 0.4762(4) 0.61371(16) 0.58581(11) 0.0461(6) Uani 1 1 d .
H3' H 0.4468 0.6477 0.6176 0.055 Uiso 1 1 calc R
C4' C 0.5302(4) 0.65574(16) 0.53763(11) 0.0478(6) Uani 1 1 d .
C4 C 0.4599(4) 0.05071(15) 0.38523(10) 0.0413(5) Uani 1 1 d .
H4 H 0.4743 0.0750 0.3495 0.050 Uiso 1 1 calc R
C5 C 0.4557(3) 0.11103(14) 0.43245(9) 0.0372(5) Uani 1 1 d .
H5 H 0.4206 0.0850 0.4665 0.045 Uiso 1 1 calc R
C5' C 0.5816(4) 0.60640(17) 0.49075(11) 0.0485(6) Uani 1 1 d .
H5' H 0.6261 0.6362 0.4588 0.058 Uiso 1 1 calc R
C6 C 0.4962(3) 0.20044(14) 0.43348(8) 0.0330(4) Uani 1 1 d .
C6' C 0.5669(4) 0.51398(16) 0.49142(9) 0.0422(5) Uani 1 1 d .
H6' H 0.6005 0.4812 0.4595 0.051 Uiso 1 1 calc R
C7 C 0.5691(3) 0.25250(14) 0.38320(8) 0.0343(4) Uani 1 1 d .
H7A H 0.5623 0.2114 0.3509 0.041 Uiso 1 1 calc R
C8 C 0.4501(3) 0.33627(14) 0.36902(8) 0.0363(5) Uani 1 1 d .
C9 C 0.2385(4) 0.32377(16) 0.36068(10) 0.0448(5) Uani 1 1 d .
H9A H 0.1805 0.3075 0.3964 0.054 Uiso 1 1 calc R
H9B H 0.2188 0.2729 0.3354 0.054 Uiso 1 1 calc R
C10 C 0.1316(4) 0.4057(2) 0.33750(11) 0.0539(6) Uani 1 1 d .
H10A H 0.2164 0.4361 0.3109 0.065 Uiso 1 1 calc R
H10B H 0.0189 0.3842 0.3169 0.065 Uiso 1 1 calc R
C11 C 0.0653(4) 0.47354(18) 0.37866(11) 0.0513(6) Uani 1 1 d .
H11 H 0.0207 0.5312 0.3624 0.062 Uiso 1 1 calc R
C12 C 0.1350(4) 0.48038(17) 0.43542(11) 0.0517(6) Uani 1 1 d .
H12A H 0.2396 0.4400 0.4468 0.062 Uiso 1 1 calc R
H12B H 0.1376 0.5403 0.4526 0.062 Uiso 1 1 calc R
C13 C 0.4785(3) 0.24842(15) 0.48551(8) 0.0350(4) Uani 1 1 d .
H13 H 0.4471 0.2170 0.5181 0.042 Uiso 1 1 calc R
C14 C 0.5307(9) 0.1309(3) 0.16270(19) 0.1006(14) Uani 1 1 d .
H14A H 0.5138 0.1742 0.1330 0.151 Uiso 1 1 calc R
H14B H 0.4979 0.0711 0.1494 0.151 Uiso 1 1 calc R
H14C H 0.6638 0.1315 0.1749 0.151 Uiso 1 1 calc R
C15 C 0.4044(7) 0.1548(2) 0.20929(14) 0.0778(10) Uani 1 1 d .
C16 C 0.0792(8) 0.1494(3) 0.23958(18) 0.0981(13) Uani 1 1 d .
H16A H 0.1394 0.1487 0.2763 0.118 Uiso 1 1 calc R
H16B H -0.0196 0.1022 0.2387 0.118 Uiso 1 1 calc R
C17 C -0.0101(9) 0.2361(3) 0.23024(19) 0.1036(14) Uani 1 1 d .
H17A H -0.1061 0.2471 0.2587 0.155 Uiso 1 1 calc R
H17B H -0.0713 0.2365 0.1941 0.155 Uiso 1 1 calc R
H17C H 0.0873 0.2830 0.2317 0.155 Uiso 1 1 calc R
N1' N 0.4794(3) 0.37650(12) 0.53719(7) 0.0368(4) Uani 1 1 d .
H1' H 0.4490 0.3461 0.5668 0.044 Uiso 1 1 calc R
N2' N 0.4211(3) 0.48086(14) 0.64038(8) 0.0465(5) Uani 1 1 d .
N4' N 0.5371(5) 0.75425(15) 0.53609(11) 0.0632(7) Uani 1 1 d .
N13 N 0.5059(3) 0.33403(12) 0.48692(7) 0.0359(4) Uani 1 1 d .
O2'A O 0.4017(4) 0.52961(13) 0.68066(7) 0.0648(6) Uani 1 1 d .
O2'B O 0.4036(3) 0.39754(12) 0.64314(7) 0.0564(5) Uani 1 1 d .
O4'A O 0.4944(6) 0.79551(14) 0.57834(11) 0.0961(10) Uani 1 1 d .
O4'B O 0.5781(5) 0.79017(13) 0.49182(11) 0.0852(8) Uani 1 1 d .
O7 O 0.7667(2) 0.27519(10) 0.39119(7) 0.0391(4) Uani 1 1 d .
H7B H 0.7762 0.3300 0.3976 0.073(11) Uiso 1 1 calc R
O8 O 0.5321(3) 0.40803(11) 0.36199(7) 0.0470(4) Uani 1 1 d .
O11 O -0.0509(3) 0.44073(12) 0.42391(8) 0.0528(5) Uani 1 1 d .
O15 O 0.4509(5) 0.1897(2) 0.25201(11) 0.1021(10) Uani 1 1 d .
O16 O 0.2223(5) 0.1310(2) 0.19804(11) 0.0975(9) Uani 1 1 d .

loop_
_atom_site_aniso_label
_atom_site_aniso_U_11
_atom_site_aniso_U_22
_atom_site_aniso_U_33
_atom_site_aniso_U_23
_atom_site_aniso_U_13
_atom_site_aniso_U_12
C1' 0.0330(10) 0.0342(11) 0.0417(11) -0.0022(9) -0.0027(9) 0.0015(9)
C1 0.093(2) 0.0661(19) 0.0660(18) -0.0262(15) 0.0095(18) -0.0116(19)
C2 0.0681(18) 0.0408(13) 0.0801(19) -0.0206(13) 0.0196(16) -0.0121(13)
C2' 0.0387(12) 0.0326(11) 0.0445(11) -0.0042(9) -0.0029(9) 0.0011(9)
C3 0.0529(14) 0.0353(12) 0.0580(14) -0.0046(10) 0.0115(12) -0.0062(10)
C3' 0.0481(14) 0.0367(12) 0.0534(13) -0.0106(10) -0.0029(11) 0.0018(10)
C4' 0.0538(15) 0.0291(11) 0.0605(14) -0.0022(10) -0.0069(12) -0.0026(11)
C4 0.0446(13) 0.0335(11) 0.0457(11) -0.0041(9) 0.0064(10) -0.0065(9)
C5 0.0396(12) 0.0314(10) 0.0408(11) 0.0005(8) 0.0033(9) -0.0027(9)
C5' 0.0543(14) 0.0382(12) 0.0529(13) 0.0026(10) -0.0011(12) -0.0061(11)
C6 0.0329(10) 0.0297(9) 0.0364(10) 0.0001(8) 0.0007(8) -0.0001(8)
C6' 0.0439(12) 0.0384(12) 0.0443(11) -0.0040(9) 0.0005(10) -0.0018(10)
C7 0.0372(11) 0.0296(10) 0.0361(10) -0.0002(8) 0.0018(9) -0.0037(9)
C8 0.0427(12) 0.0345(11) 0.0317(10) 0.0014(8) -0.0003(9) 0.0000(9)
C9 0.0420(13) 0.0437(13) 0.0487(12) -0.0027(10) -0.0031(11) 0.0006(10)
C10 0.0500(15) 0.0641(16) 0.0477(13) 0.0124(12) -0.0050(11) 0.0069(13)
C11 0.0489(14) 0.0430(13) 0.0620(14) 0.0177(11) 0.0035(12) 0.0048(11)
C12 0.0455(14) 0.0396(12) 0.0700(16) -0.0057(12) -0.0036(12) -0.0008(11)
C13 0.0369(11) 0.0324(10) 0.0356(10) 0.0019(8) 0.0006(8) -0.0005(9)
C14 0.125(4) 0.078(3) 0.099(3) -0.027(2) -0.007(3) 0.003(3)
C15 0.110(3) 0.0598(18) 0.0640(18) -0.0038(15) -0.0183(19) -0.008(2)
C16 0.110(4) 0.106(3) 0.079(2) -0.005(2) 0.004(2) -0.013(3)
C17 0.118(4) 0.103(3) 0.089(3) 0.002(2) -0.005(3) -0.001(3)
N1' 0.0426(10) 0.0319(9) 0.0358(9) -0.0042(7) 0.0008(8) 0.0009(8)
N2' 0.0542(12) 0.0426(11) 0.0428(10) -0.0083(9) -0.0023(9) -0.0008(9)
N4' 0.0834(19) 0.0319(11) 0.0742(16) -0.0018(11) -0.0041(14) -0.0038(11)
N13 0.0403(10) 0.0315(9) 0.0358(9) -0.0030(7) -0.0004(7) 0.0006(8)
O2'A 0.0979(17) 0.0518(10) 0.0446(9) -0.0147(8) 0.0030(10) -0.0026(11)
O2'B 0.0835(14) 0.0394(9) 0.0462(9) -0.0022(7) 0.0034(9) -0.0069(9)
O4'A 0.167(3) 0.0354(10) 0.0858(15) -0.0132(11) 0.0057(19) -0.0025(15)
O4'B 0.124(2) 0.0393(11) 0.0925(16) 0.0116(11) 0.0111(16) -0.0033(13)
O7 0.0353(8) 0.0339(8) 0.0482(8) 0.0011(7) 0.0023(7) -0.0030(6)
O8 0.0512(10) 0.0366(8) 0.0532(9) 0.0103(7) -0.0021(8) -0.0024(7)
O11 0.0439(10) 0.0510(10) 0.0635(10) -0.0023(8) 0.0057(8) -0.0088(8)
O15 0.123(3) 0.109(2) 0.0739(16) -0.0199(15) -0.0175(17) -0.012(2)
O16 0.114(2) 0.106(2) 0.0723(15) -0.0112(15) -0.0120(16) -0.0196(19)

loop_
_atom_type_symbol
_atom_type_description
_atom_type_scat_dispersion_real
_atom_type_scat_dispersion_imag
_atom_type_scat_source
C C 0.0181 0.0091 'International Tables Vol C Tables 4.2.6.8 and 6.1.1.4'
H H 0.0000 0.0000 'International Tables Vol C Tables 4.2.6.8 and 6.1.1.4'
N N 0.0311 0.0180 'International Tables Vol C Tables 4.2.6.8 and 6.1.1.4'
O O 0.0492 0.0322 'International Tables Vol C Tables 4.2.6.8 and 6.1.1.4'

loop_
_geom_angle_atom_site_label_1
_geom_angle_atom_site_label_2
_geom_angle_atom_site_label_3
_geom_angle
N1' C1' C6' 119.95(19)
N1' C1' C2' 124.1(2)
C6' C1' C2' 116.0(2)
C2 C1 H1A 109.5
C2 C1 H1B 109.5
H1A C1 H1B 109.5
C2 C1 H1C 109.5
H1A C1 H1C 109.5
H1B C1 H1C 109.5
C1 C2 C3 115.7(2)
C1 C2 H2A 108.4
C3 C2 H2A 108.4
C1 C2 H2B 108.4
C3 C2 H2B 108.4
H2A C2 H2B 107.4
C3' C2' C1' 122.0(2)
C3' C2' N2' 116.0(2)
C1' C2' N2' 121.95(19)
C4 C3 C2 126.8(2)
C4 C3 H3 116.6
C2 C3 H3 116.6
C4' C3' C2' 119.1(2)
C4' C3' H3' 120.4
C2' C3' H3' 120.4
C3' C4' C5' 121.3(2)
C3' C4' N4' 119.0(2)
C5' C4' N4' 119.7(2)
C3 C4 C5 121.8(2)
C3 C4 H4 119.1
C5 C4 H4 119.1
C6 C5 C4 127.9(2)
C6 C5 H5 116.0
C4 C5 H5 116.0
C6' C5' C4' 119.7(2)
C6' C5' H5' 120.1
C4' C5' H5' 120.1
C5 C6 C13 118.62(19)
C5 C6 C7 123.36(18)
C13 C6 C7 117.95(18)
C5' C6' C1' 121.6(2)
C5' C6' H6' 119.2
C1' C6' H6' 119.2
O7 C7 C6 109.36(17)
O7 C7 C8 110.96(17)
C6 C7 C8 114.21(18)
O7 C7 H7A 107.3
C6 C7 H7A 107.3
C8 C7 H7A 107.3
O8 C8 C9 123.3(2)
O8 C8 C7 119.2(2)
C9 C8 C7 117.4(2)
C8 C9 C10 115.3(2)
C8 C9 H9A 108.4
C10 C9 H9A 108.4
C8 C9 H9B 108.4
C10 C9 H9B 108.4
H9A C9 H9B 107.5
C11 C10 C9 116.3(2)
C11 C10 H10A 108.2
C9 C10 H10A 108.2
C11 C10 H10B 108.2
C9 C10 H10B 108.2
H10A C10 H10B 107.4
O11 C11 C12 59.82(16)
O11 C11 C10 116.8(2)
C12 C11 C10 124.9(2)
O11 C11 H11 114.6
C12 C11 H11 114.6
C10 C11 H11 114.6
O11 C12 C11 59.62(17)
O11 C12 H12A 117.8
C11 C12 H12A 117.8
O11 C12 H12B 117.8
C11 C12 H12B 117.8
H12A C12 H12B 114.9
N13 C13 C6 119.76(19)
N13 C13 H13 120.1
C6 C13 H13 120.1
C15 C14 H14A 109.5
C15 C14 H14B 109.5
H14A C14 H14B 109.5
C15 C14 H14C 109.5
H14A C14 H14C 109.5
H14B C14 H14C 109.5
O15 C15 O16 122.8(4)
O15 C15 C14 127.0(5)
O16 C15 C14 110.1(3)
O16 C16 C17 110.9(4)
O16 C16 H16A 109.5
C17 C16 H16A 109.5
O16 C16 H16B 109.5
C17 C16 H16B 109.5
H16A C16 H16B 108.0
C16 C17 H17A 109.5
C16 C17 H17B 109.5
H17A C17 H17B 109.5
C16 C17 H17C 109.5
H17A C17 H17C 109.5
H17B C17 H17C 109.5
C1' N1' N13 117.87(18)
C1' N1' H1' 121.1
N13 N1' H1' 121.1
O2'A N2' O2'B 122.4(2)
O2'A N2' C2' 119.3(2)
O2'B N2' C2' 118.29(18)
O4'A N4' O4'B 124.3(2)
O4'A N4' C4' 118.1(2)
O4'B N4' C4' 117.6(2)
C13 N13 N1' 117.09(18)
C7 O7 H7B 109.5
C11 O11 C12 60.57(18)
C15 O16 C16 117.4(3)

loop_
_geom_bond_atom_site_label_1
_geom_bond_atom_site_label_2
_geom_bond_distance
C1' N1' 1.350(3)
C1' C6' 1.418(3)
C1' C2' 1.429(3)
C1 C2 1.509(5)
C1 H1A 0.9700
C1 H1B 0.9700
C1 H1C 0.9700
C2 C3 1.513(3)
C2 H2A 0.9800
C2 H2B 0.9800
C2' C3' 1.382(3)
C2' N2' 1.448(3)
C3 C4 1.330(3)
C3 H3 0.9400
C3' C4' 1.371(4)
C3' H3' 0.9400
C4' C5' 1.393(4)
C4' N4' 1.462(3)
C4 C5 1.448(3)
C4 H4 0.9400
C5 C6 1.356(3)
C5 H5 0.9400
C5' C6' 1.375(3)
C5' H5' 0.9400
C6 C13 1.448(3)
C6 C7 1.524(3)
C6' H6' 0.9400
C7 O7 1.425(3)
C7 C8 1.531(3)
C7 H7A 0.9900
C8 O8 1.219(3)
C8 C9 1.494(3)
C9 C10 1.530(4)
C9 H9A 0.9800
C9 H9B 0.9800
C10 C11 1.486(4)
C10 H10A 0.9800
C10 H10B 0.9800
C11 O11 1.441(3)
C11 C12 1.455(4)
C11 H11 0.9900
C12 O11 1.444(3)
C12 H12A 0.9800
C12 H12B 0.9800
C13 N13 1.284(3)
C13 H13 0.9400
C14 C15 1.468(6)
C14 H14A 0.9700
C14 H14B 0.9700
C14 H14C 0.9700
C15 O15 1.197(4)
C15 O16 1.340(5)
C16 O16 1.437(6)
C16 C17 1.445(7)
C16 H16A 0.9800
C16 H16B 0.9800
C17 H17A 0.9700
C17 H17B 0.9700
C17 H17C 0.9700
N1' N13 1.378(2)
N1' H1' 0.8700
N2' O2'A 1.219(2)
N2' O2'B 1.243(3)
N4' O4'A 1.225(3)
N4' O4'B 1.227(3)
O7 H7B 0.8300

loop_
_geom_hbond_atom_site_label_D
_geom_hbond_atom_site_label_H
_geom_hbond_atom_site_label_A
_geom_hbond_distance_DH
_geom_hbond_distance_HA
_geom_hbond_distance_DA
_geom_hbond_angle_DHA
_geom_hbond_site_symmetry_A
N1' H1' O2'B 0.87 2.02 2.627(2) 126.1 .
N1' H1' O7 0.87 2.42 3.198(2) 148.8 3_456
O7 H7B O11 0.83 2.13 2.873(2) 148.8 1_655
O7 H7B O8 0.83 2.22 2.651(2) 112.1 .

loop_
_geom_torsion_atom_site_label_1
_geom_torsion_atom_site_label_2
_geom_torsion_atom_site_label_3
_geom_torsion_atom_site_label_4
_geom_torsion
N1' C1' C2' C3' -174.7(2)
C6' C1' C2' C3' 5.4(3)
N1' C1' C2' N2' 7.2(4)
C6' C1' C2' N2' -172.6(2)
C1 C2 C3 C4 -10.0(5)
C1' C2' C3' C4' -2.4(4)
N2' C2' C3' C4' 175.8(2)
C2' C3' C4' C5' -2.5(4)
C2' C3' C4' N4' 178.7(3)
C2 C3 C4 C5 179.1(3)
C3 C4 C5 C6 170.2(3)
C3' C4' C5' C6' 4.0(4)
N4' C4' C5' C6' -177.1(3)
C4 C5 C6 C13 178.6(2)
C4 C5 C6 C7 -4.4(4)
C4' C5' C6' C1' -0.7(4)
N1' C1' C6' C5' 176.3(2)
C2' C1' C6' C5' -3.8(4)
C5 C6 C7 O7 -108.6(2)
C13 C6 C7 O7 68.4(2)
C5 C6 C7 C8 126.4(2)
C13 C6 C7 C8 -56.6(3)
O7 C7 C8 O8 5.5(3)
C6 C7 C8 O8 129.7(2)
O7 C7 C8 C9 -178.63(18)
C6 C7 C8 C9 -54.5(3)
O8 C8 C9 C10 5.2(3)
C7 C8 C9 C10 -170.5(2)
C8 C9 C10 C11 -85.8(3)
C9 C10 C11 O11 -53.7(3)
C9 C10 C11 C12 16.7(4)
C10 C11 C12 O11 -103.3(3)
C5 C6 C13 N13 -176.2(2)
C7 C6 C13 N13 6.7(3)
C6' C1' N1' N13 -5.0(3)
C2' C1' N1' N13 175.1(2)
C3' C2' N2' O2'A -2.3(4)
C1' C2' N2' O2'A 175.9(2)
C3' C2' N2' O2'B 177.6(2)
C1' C2' N2' O2'B -4.2(4)
C3' C4' N4' O4'A 0.2(5)
C5' C4' N4' O4'A -178.7(3)
C3' C4' N4' O4'B -177.0(3)
C5' C4' N4' O4'B 4.1(5)
C6 C13 N13 N1' 177.48(19)
C1' N1' N13 C13 -178.2(2)
C10 C11 O11 C12 116.7(3)
O15 C15 O16 C16 0.4(6)
C14 C15 O16 C16 179.8(4)
C17 C16 O16 C15 92.5(5)
